data_7115823
loop_
_publ_author_name
'Pinaki Saha'
'Amit Saha Roy'
'Thomas Weyhermuller'
'Prasanta Ghosh'

_publ_section_title
;
 Metal ion promoted tautomerization and C-N bond cleavage: conversion of
 catechol to a p-benzoquinone derivative
;
_journal_name_full Chem.Commun.
_journal_page_first 13073
_journal_paper_doi 10.1039/C4cc05286B
_journal_volume 50
_journal_year 2014
_chemical_formula_sum 'C27 H27 Cl3 N2 P Rh'
_chemical_formula_weight 619.74
_chemical_name_systematic
; 
 ? 
;
_space_group_IT_number 14
_symmetry_cell_setting monoclinic
_symmetry_space_group_name_Hall '-P 2ybc'
_symmetry_space_group_name_H-M 'P 1 21/c 1'
_atom_sites_solution_hydrogens geom
_atom_sites_solution_primary direct
_atom_sites_solution_secondary difmap
_audit_creation_method SHELXL-97
_cell_angle_alpha 90.00
_cell_angle_beta 113.7200(10)
_cell_angle_gamma 90.00
_cell_formula_units_Z 4
_cell_length_a 15.9397(5)
_cell_length_b 9.5342(3)
_cell_length_c 19.3761(6)
_cell_measurement_reflns_used 9968
_cell_measurement_temperature 293(2)
_cell_measurement_theta_max 25.39
_cell_measurement_theta_min 2.30
_cell_volume 2695.87(15)
_computing_structure_refinement 'SHELXL-97 (Sheldrick, 1997)'
_computing_structure_solution 'SHELXS-97 (Sheldrick, 1990)'
_diffrn_ambient_temperature 293(2)
_diffrn_measured_fraction_theta_full 0.740
_diffrn_measured_fraction_theta_max 0.745
_diffrn_radiation_monochromator graphite
_diffrn_radiation_source 'fine-focus sealed tube'
_diffrn_radiation_type MoK\a
_diffrn_radiation_wavelength 0.71073
_diffrn_reflns_av_R_equivalents 0.0452
_diffrn_reflns_av_sigmaI/netI 0.0386
_diffrn_reflns_limit_h_max 17
_diffrn_reflns_limit_h_min -19
_diffrn_reflns_limit_k_max 11
_diffrn_reflns_limit_k_min -11
_diffrn_reflns_limit_l_max 23
_diffrn_reflns_limit_l_min -23
_diffrn_reflns_number 20744
_diffrn_reflns_theta_full 25.00
_diffrn_reflns_theta_max 25.48
_diffrn_reflns_theta_min 1.40
_exptl_absorpt_coefficient_mu 1.009
_exptl_absorpt_correction_T_max 0.983
_exptl_absorpt_correction_T_min 0.962
_exptl_absorpt_correction_type gaussian
_exptl_absorpt_process_details 'SADABS (Bruker AXS, 2008)'
_exptl_crystal_colour yellow
_exptl_crystal_density_diffrn 1.527
_exptl_crystal_density_method 'not measured'
_exptl_crystal_description paralleopiped
_exptl_crystal_F_000 1256
_exptl_crystal_size_max 0.04
_exptl_crystal_size_mid 0.03
_exptl_crystal_size_min 0.02
_refine_diff_density_max 1.012
_refine_diff_density_min -0.452
_refine_diff_density_rms 0.098
_refine_ls_extinction_method none
_refine_ls_goodness_of_fit_ref 1.035
_refine_ls_hydrogen_treatment mixed
_refine_ls_matrix_type full
_refine_ls_number_parameters 312
_refine_ls_number_reflns 3730
_refine_ls_number_restraints 1
_refine_ls_restrained_S_all 1.034
_refine_ls_R_factor_all 0.0484
_refine_ls_R_factor_gt 0.0399
_refine_ls_shift/su_max 0.001
_refine_ls_shift/su_mean 0.000
_refine_ls_structure_factor_coef Fsqd
_refine_ls_weighting_details 'calc w=1/[\s^2^(Fo^2^)+(0.0945P)^2^+0.0000P] where P=(Fo^2^+2Fc^2^)/3'
_refine_ls_weighting_scheme calc
_refine_ls_wR_factor_gt 0.1263
_refine_ls_wR_factor_ref 0.1331
_reflns_number_gt 3097
_reflns_number_total 3730
_reflns_threshold_expression >2sigma(I)
_cod_data_source_file c4cc05286b2.cif
_cod_data_source_block 2
_cod_original_sg_symbol_H-M P2(1)/c
_cod_database_code 7115823

loop_
_symmetry_equiv_pos_as_xyz
'x, y, z'
'-x, y+1/2, -z+1/2'
'-x, -y, -z'
'x, -y-1/2, z-1/2'

loop_
_atom_site_label
_atom_site_type_symbol
_atom_site_fract_x
_atom_site_fract_y
_atom_site_fract_z
_atom_site_U_iso_or_equiv
_atom_site_adp_type
_atom_site_occupancy
_atom_site_symmetry_multiplicity
_atom_site_calc_flag
_atom_site_refinement_flags
_atom_site_disorder_assembly
_atom_site_disorder_group
Rh Rh 0.37844(3) 1.25815(3) 0.02194(2) 0.02902(17) Uani 1 1 d . . .
Cl1 Cl 0.36944(9) 1.00709(12) 0.01945(7) 0.0456(3) Uani 1 1 d . . .
Cl2 Cl 0.36189(10) 1.27620(12) -0.10198(7) 0.0400(3) Uani 1 1 d . . .
Cl3 Cl 0.40421(8) 1.50189(11) 0.04505(7) 0.0391(3) Uani 1 1 d . . .
N10 N 0.4060(3) 1.2409(4) 0.1327(3) 0.0397(11) Uani 1 1 d . . .
C11 C 0.4331(5) 1.2294(6) 0.1946(4) 0.0508(14) Uani 1 1 d . . .
C12 C 0.4717(7) 1.2185(11) 0.2782(4) 0.097(3) Uani 1 1 d . . .
H12A H 0.5038 1.1311 0.2935 0.145 Uiso 1 1 calc R . .
H12B H 0.4229 1.2225 0.2952 0.145 Uiso 1 1 calc R . .
H12C H 0.5134 1.2948 0.2998 0.145 Uiso 1 1 calc R . .
N20 N 0.5230(3) 1.2426(3) 0.0467(3) 0.0349(9) Uani 1 1 d . . .
H20A H 0.5311 1.1656 0.0232 0.042 Uiso 1 1 calc R . .
H20B H 0.5380 1.3170 0.0254 0.042 Uiso 1 1 calc R . .
C21 C 0.5879(4) 1.2358(4) 0.1242(3) 0.0388(11) Uani 1 1 d . A .
C22 C 0.6124(4) 1.1082(5) 0.1602(3) 0.0487(13) Uani 1 1 d . . .
H22 H 0.5915 1.0251 0.1337 0.058 Uiso 1 1 calc R . .
C23 C 0.6682(5) 1.1055(6) 0.2361(4) 0.0627(16) Uani 1 1 d . A .
H23 H 0.6836 1.0194 0.2605 0.075 Uiso 1 1 calc R . .
C24 C 0.7017(5) 1.2252(7) 0.2764(4) 0.0640(17) Uani 1 1 d D . .
C25 C 0.6783(5) 1.3510(6) 0.2400(4) 0.0601(15) Uani 1 1 d . A .
H25 H 0.7011 1.4332 0.2668 0.072 Uiso 1 1 calc R . .
C26 C 0.6213(4) 1.3591(5) 0.1637(3) 0.0457(12) Uani 1 1 d . . .
H26 H 0.6059 1.4456 0.1396 0.055 Uiso 1 1 calc R A .
C27 C 0.747(4) 1.240(4) 0.3653(7) 0.090(7) Uani 0.46(5) 1 d PD A 1
H27A H 0.7615 1.1489 0.3878 0.135 Uiso 0.46(5) 1 calc PR A 1
H27B H 0.7044 1.2856 0.3819 0.135 Uiso 0.46(5) 1 calc PR A 1
H27C H 0.8016 1.2953 0.3801 0.135 Uiso 0.46(5) 1 calc PR A 1
C27' C 0.772(3) 1.203(4) 0.3610(9) 0.090(7) Uani 0.54(5) 1 d PD A 2
H27D H 0.7763 1.1053 0.3730 0.135 Uiso 0.54(5) 1 calc PR A 2
H27E H 0.7502 1.2530 0.3939 0.135 Uiso 0.54(5) 1 calc PR A 2
H27F H 0.8307 1.2387 0.3674 0.135 Uiso 0.54(5) 1 calc PR A 2
P30 P 0.22161(9) 1.27862(11) -0.01885(7) 0.0302(3) Uani 1 1 d . . .
C51 C 0.1769(3) 1.4575(4) -0.0422(2) 0.0340(9) Uani 1 1 d . . .
C52 C 0.2100(3) 1.5407(5) -0.0857(3) 0.0432(11) Uani 1 1 d . . .
H52 H 0.2537 1.5047 -0.1014 0.052 Uiso 1 1 calc R . .
C53 C 0.1778(4) 1.6764(5) -0.1054(3) 0.0492(12) Uani 1 1 d . . .
H53 H 0.2005 1.7315 -0.1336 0.059 Uiso 1 1 calc R . .
C54 C 0.1121(5) 1.7296(5) -0.0831(4) 0.0503(14) Uani 1 1 d . . .
H54 H 0.0904 1.8205 -0.0962 0.060 Uiso 1 1 calc R . .
C55 C 0.0793(4) 1.6478(5) -0.0417(3) 0.0521(12) Uani 1 1 d . . .
H55 H 0.0342 1.6833 -0.0275 0.063 Uiso 1 1 calc R . .
C56 C 0.1112(3) 1.5152(5) -0.0207(3) 0.0435(11) Uani 1 1 d . . .
H56 H 0.0886 1.4626 0.0084 0.052 Uiso 1 1 calc R . .
C41 C 0.1480(3) 1.1861(5) -0.1047(2) 0.0379(10) Uani 1 1 d . . .
C42 C 0.0543(4) 1.2236(5) -0.1394(3) 0.0452(12) Uani 1 1 d . . .
H42 H 0.0316 1.2929 -0.1178 0.054 Uiso 1 1 calc R . .
C43 C -0.0026(4) 1.1600(6) -0.2035(3) 0.0556(13) Uani 1 1 d . . .
H43 H -0.0640 1.1857 -0.2252 0.067 Uiso 1 1 calc R . .
C44 C 0.0295(4) 1.0567(6) -0.2374(3) 0.0564(14) Uani 1 1 d . . .
H44 H -0.0096 1.0148 -0.2821 0.068 Uiso 1 1 calc R . .
C45 C 0.1198(4) 1.0176(5) -0.2039(3) 0.0489(12) Uani 1 1 d . . .
H45 H 0.1417 0.9472 -0.2255 0.059 Uiso 1 1 calc R . .
C46 C 0.1789(3) 1.0821(5) -0.1379(3) 0.0428(11) Uani 1 1 d . . .
H46 H 0.2400 1.0547 -0.1160 0.051 Uiso 1 1 calc R . .
C31 C 0.1836(3) 1.2213(5) 0.0536(3) 0.0357(10) Uani 1 1 d . . .
C32 C 0.1312(3) 1.0989(5) 0.0444(3) 0.0445(11) Uani 1 1 d . . .
H32 H 0.1128 1.0472 0.0000 0.053 Uiso 1 1 calc R . .
C33 C 0.1073(4) 1.0560(6) 0.1029(3) 0.0580(14) Uani 1 1 d . . .
H33 H 0.0730 0.9747 0.0975 0.070 Uiso 1 1 calc R . .
C34 C 0.1335(4) 1.1313(6) 0.1676(3) 0.0601(15) Uani 1 1 d . . .
H34 H 0.1157 1.1024 0.2055 0.072 Uiso 1 1 calc R . .
C35 C 0.1871(6) 1.2522(5) 0.1776(4) 0.0577(18) Uani 1 1 d . . .
H35 H 0.2072 1.3018 0.2227 0.069 Uiso 1 1 calc R . .
C36 C 0.2094(4) 1.2961(5) 0.1191(3) 0.0439(11) Uani 1 1 d . . .
H36 H 0.2427 1.3785 0.1245 0.053 Uiso 1 1 calc R . .

loop_
_atom_site_aniso_label
_atom_site_aniso_U_11
_atom_site_aniso_U_22
_atom_site_aniso_U_33
_atom_site_aniso_U_23
_atom_site_aniso_U_13
_atom_site_aniso_U_12
Rh 0.0304(3) 0.0300(2) 0.0284(3) 0.00197(11) 0.0136(2) 0.00047(11)
Cl1 0.0470(8) 0.0351(6) 0.0517(7) -0.0049(5) 0.0167(6) 0.0092(5)
Cl2 0.0479(8) 0.0434(6) 0.0340(6) 0.0013(4) 0.0220(6) -0.0018(5)
Cl3 0.0367(6) 0.0334(5) 0.0444(6) 0.0002(4) 0.0133(6) -0.0042(4)
N10 0.038(3) 0.052(2) 0.031(3) 0.0073(14) 0.016(2) 0.0043(15)
C11 0.047(4) 0.071(3) 0.040(3) 0.010(2) 0.023(3) 0.010(2)
C12 0.090(7) 0.165(8) 0.044(4) 0.027(4) 0.036(5) 0.022(5)
N20 0.029(2) 0.040(2) 0.037(2) 0.0049(13) 0.015(2) 0.0026(13)
C21 0.033(3) 0.042(2) 0.043(3) 0.0067(18) 0.016(3) 0.0033(18)
C22 0.052(3) 0.037(2) 0.054(3) 0.004(2) 0.018(3) 0.003(2)
C23 0.065(4) 0.052(3) 0.051(3) 0.022(3) 0.003(3) 0.007(3)
C24 0.055(4) 0.068(4) 0.042(3) 0.008(3) -0.009(3) -0.005(3)
C25 0.062(4) 0.051(3) 0.050(3) -0.002(3) 0.004(3) -0.016(3)
C26 0.036(3) 0.047(3) 0.049(3) 0.008(2) 0.011(3) 0.000(2)
C27 0.085(19) 0.058(16) 0.072(6) 0.031(5) -0.025(7) 0.008(9)
C27' 0.085(19) 0.058(16) 0.072(6) 0.031(5) -0.025(7) 0.008(9)
P30 0.0292(6) 0.0302(5) 0.0310(6) -0.0001(4) 0.0120(5) -0.0025(4)
C51 0.031(2) 0.032(2) 0.034(2) 0.0005(17) 0.008(2) -0.0011(17)
C52 0.041(3) 0.041(2) 0.049(3) 0.008(2) 0.020(2) 0.003(2)
C53 0.042(3) 0.049(3) 0.053(3) 0.017(2) 0.015(3) 0.004(2)
C54 0.054(4) 0.033(2) 0.052(3) 0.009(2) 0.010(3) 0.003(2)
C55 0.048(3) 0.049(3) 0.061(3) -0.005(2) 0.023(3) 0.010(2)
C56 0.040(3) 0.045(3) 0.046(3) 0.003(2) 0.018(2) 0.001(2)
C41 0.044(3) 0.036(2) 0.034(2) -0.0008(18) 0.016(2) -0.010(2)
C42 0.043(3) 0.049(3) 0.039(3) -0.006(2) 0.011(3) -0.006(2)
C43 0.043(3) 0.061(3) 0.045(3) 0.010(2) -0.001(3) 0.001(3)
C44 0.071(4) 0.055(3) 0.031(2) -0.006(2) 0.008(3) -0.017(3)
C45 0.062(4) 0.041(2) 0.043(3) -0.009(2) 0.021(3) -0.010(2)
C46 0.045(3) 0.039(2) 0.047(3) -0.004(2) 0.020(2) -0.006(2)
C31 0.034(3) 0.038(2) 0.040(3) 0.0044(19) 0.020(3) 0.0029(19)
C32 0.047(3) 0.042(2) 0.046(3) 0.007(2) 0.020(2) -0.002(2)
C33 0.060(4) 0.053(3) 0.073(4) 0.014(3) 0.039(3) -0.008(3)
C34 0.060(4) 0.076(4) 0.057(3) 0.021(3) 0.036(3) 0.009(3)
C35 0.075(5) 0.058(4) 0.056(4) -0.003(2) 0.044(4) 0.005(2)
C36 0.047(3) 0.043(2) 0.047(3) -0.007(2) 0.024(3) -0.005(2)

loop_
_atom_type_symbol
_atom_type_description
_atom_type_scat_dispersion_real
_atom_type_scat_dispersion_imag
_atom_type_scat_source
C C 0.0033 0.0016 'International Tables Vol C Tables 4.2.6.8 and 6.1.1.4'
H H 0.0000 0.0000 'International Tables Vol C Tables 4.2.6.8 and 6.1.1.4'
N N 0.0061 0.0033 'International Tables Vol C Tables 4.2.6.8 and 6.1.1.4'
P P 0.1023 0.0942 'International Tables Vol C Tables 4.2.6.8 and 6.1.1.4'
Cl Cl 0.1484 0.1585 'International Tables Vol C Tables 4.2.6.8 and 6.1.1.4'
Rh Rh -1.1178 0.9187 'International Tables Vol C Tables 4.2.6.8 and 6.1.1.4'

loop_
_geom_angle_atom_site_label_1
_geom_angle_atom_site_label_2
_geom_angle_atom_site_label_3
_geom_angle
N10 Rh N20 90.09(18)
N10 Rh P30 96.54(14)
N20 Rh P30 173.35(11)
N10 Rh Cl2 174.45(14)
N20 Rh Cl2 84.36(12)
P30 Rh Cl2 89.01(4)
N10 Rh Cl3 86.08(11)
N20 Rh Cl3 86.38(9)
P30 Rh Cl3 93.63(4)
Cl2 Rh Cl3 93.55(4)
N10 Rh Cl1 85.75(10)
N20 Rh Cl1 89.20(9)
P30 Rh Cl1 91.70(4)
Cl2 Rh Cl1 94.15(4)
Cl3 Rh Cl1 170.70(4)
C11 N10 Rh 170.5(5)
N10 C11 C12 177.9(8)
C21 N20 Rh 119.2(3)
C22 C21 C26 120.1(6)
C22 C21 N20 120.3(5)
C26 C21 N20 119.5(4)
C21 C22 C23 119.1(5)
C24 C23 C22 122.1(5)
C25 C24 C23 118.4(7)
C25 C24 C27' 125.7(15)
C23 C24 C27' 115.7(15)
C25 C24 C27 113.1(16)
C23 C24 C27 126.9(17)
C27' C24 C27 20.4(18)
C24 C25 C26 121.6(6)
C21 C26 C25 118.8(5)
C31 P30 C41 105.4(2)
C31 P30 C51 104.60(19)
C41 P30 C51 100.4(2)
C31 P30 Rh 111.18(18)
C41 P30 Rh 118.72(15)
C51 P30 Rh 115.06(15)
C56 C51 C52 117.8(4)
C56 C51 P30 124.2(3)
C52 C51 P30 118.0(3)
C53 C52 C51 120.3(4)
C54 C53 C52 120.0(4)
C55 C54 C53 119.5(5)
C56 C55 C54 121.3(5)
C55 C56 C51 121.1(4)
C46 C41 C42 117.9(4)
C46 C41 P30 123.6(4)
C42 C41 P30 118.5(3)
C43 C42 C41 120.8(5)
C42 C43 C44 120.9(5)
C45 C44 C43 119.0(5)
C44 C45 C46 120.6(4)
C41 C46 C45 120.7(5)
C36 C31 C32 119.6(4)
C36 C31 P30 119.3(3)
C32 C31 P30 121.1(4)
C33 C32 C31 118.9(5)
C34 C33 C32 120.9(5)
C33 C34 C35 120.5(4)
C36 C35 C34 118.6(6)
C31 C36 C35 121.5(5)

loop_
_geom_bond_atom_site_label_1
_geom_bond_atom_site_label_2
_geom_bond_distance
Rh N10 2.017(4)
Rh N20 2.162(4)
Rh P30 2.3070(13)
Rh Cl2 2.3141(11)
Rh Cl3 2.3710(11)
Rh Cl1 2.3973(12)
N10 C11 1.104(8)
C11 C12 1.487(9)
N20 C21 1.441(8)
C21 C22 1.379(7)
C21 C26 1.387(7)
C22 C23 1.379(9)
C23 C24 1.365(9)
C24 C25 1.364(9)
C24 C27' 1.581(13)
C24 C27 1.583(14)
C25 C26 1.392(9)
P30 C31 1.822(4)
P30 C41 1.831(5)
P30 C51 1.833(4)
C51 C56 1.386(6)
C51 C52 1.407(6)
C52 C53 1.387(7)
C53 C54 1.380(8)
C54 C55 1.365(8)
C55 C56 1.362(7)
C41 C46 1.377(6)
C41 C42 1.415(8)
C42 C43 1.352(8)
C43 C44 1.391(8)
C44 C45 1.371(8)
C45 C46 1.390(7)
C31 C36 1.368(7)
C31 C32 1.404(6)
C32 C33 1.395(6)
C33 C34 1.356(8)
C34 C35 1.401(8)
C35 C36 1.383(7)
